data_4083535
loop_
_publ_author_name
'Breunig, Jens Michael'
'Lehmann, Felix'
'Bolte, Michael'
'Lerner, Hans-Wolfram'
'Wagner, Matthias'

_publ_section_title
;
 Synthesis and Reactivity ofo-Phosphane Oxide Substituted
 Aryl(hydro)borates and Aryl(hydro)boranes
;
_journal_issue 12
_journal_name_full Organometallics
_journal_page_first 3163
_journal_paper_doi 10.1021/om500385h
_journal_volume 33
_journal_year 2014
_chemical_formula_moiety 'C44 H58 B2 F10 Mg O3 P2, 1.5(C4 H10 O)'
_chemical_formula_sum 'C50 H73 B2 F10 Mg O4.5 P2'
_chemical_formula_weight 1043.95
_chemical_name_systematic ?
_space_group_crystal_system orthorhombic
_space_group_IT_number 60
_space_group_name_Hall '-P 2n 2ab'
_space_group_name_H-M_alt 'P b c n'
_symmetry_space_group_name_Hall '-P 2n 2ab'
_symmetry_space_group_name_H-M 'P b c n'
_atom_sites_solution_hydrogens mixed
_audit_creation_method SHELXL-97
_cell_angle_alpha 90
_cell_angle_beta 90
_cell_angle_gamma 90
_cell_formula_units_Z 8
_cell_length_a 26.1843(8)
_cell_length_b 17.9091(4)
_cell_length_c 23.3892(6)
_cell_measurement_reflns_used 69999
_cell_measurement_temperature 173(2)
_cell_measurement_theta_max 25.2
_cell_measurement_theta_min 2.5
_cell_volume 10968.1(5)
_computing_cell_refinement 'X-Area (Stoe & Cie, 2001)'
_computing_data_collection 'X-Area (Stoe & Cie, 2001)'
_computing_data_reduction 'X-Area (Stoe & Cie, 2001)'
_computing_molecular_graphics 'XP in SHELXTL-Plus (Sheldrick, 2008)'
_computing_publication_material SHELXL97
_computing_structure_refinement 'SHELXL-2012 (Sheldrick, 2012)'
_computing_structure_solution 'SHELXS (Sheldrick, 2008)'
_diffrn_ambient_temperature 173(2)
_diffrn_measured_fraction_theta_full 0.998
_diffrn_measured_fraction_theta_max 0.995
_diffrn_measurement_device_type 'STOE IPDS II two-circle-diffractometer'
_diffrn_measurement_method \w
_diffrn_radiation_type MoK\a
_diffrn_radiation_wavelength 0.71073
_diffrn_reflns_av_R_equivalents 0.1085
_diffrn_reflns_av_unetI/netI 0.0464
_diffrn_reflns_Laue_measured_fraction_full 0.998
_diffrn_reflns_Laue_measured_fraction_max 0.995
_diffrn_reflns_limit_h_max 31
_diffrn_reflns_limit_h_min -31
_diffrn_reflns_limit_k_max 21
_diffrn_reflns_limit_k_min -21
_diffrn_reflns_limit_l_max 26
_diffrn_reflns_limit_l_min -28
_diffrn_reflns_number 127963
_diffrn_reflns_point_group_measured_fraction_full 0.998
_diffrn_reflns_point_group_measured_fraction_max 0.995
_diffrn_reflns_theta_full 25.000
_diffrn_reflns_theta_max 25.451
_diffrn_reflns_theta_min 1.907
_diffrn_source 'Genix 3D I\mS microfocus X-ray source'
_exptl_absorpt_coefficient_mu 0.166
_exptl_absorpt_correction_T_max 0.964
_exptl_absorpt_correction_T_min 0.913
_exptl_absorpt_correction_type multi-scan
_exptl_absorpt_process_details 'X-Area (Stoe & Cie, 2001)'
_exptl_crystal_colour colourless
_exptl_crystal_density_diffrn 1.264
_exptl_crystal_description block
_exptl_crystal_F_000 4408
_exptl_crystal_size_max 0.560
_exptl_crystal_size_mid 0.320
_exptl_crystal_size_min 0.220
_refine_diff_density_max 0.302
_refine_diff_density_min -0.298
_refine_diff_density_rms 0.050
_refine_ls_extinction_method none
_refine_ls_goodness_of_fit_ref 1.079
_refine_ls_hydrogen_treatment mixed
_refine_ls_matrix_type full
_refine_ls_number_parameters 653
_refine_ls_number_reflns 10128
_refine_ls_number_restraints 0
_refine_ls_restrained_S_all 1.079
_refine_ls_R_factor_all 0.0791
_refine_ls_R_factor_gt 0.0542
_refine_ls_shift/su_max 0.001
_refine_ls_shift/su_mean 0.000
_refine_ls_structure_factor_coef Fsqd
_refine_ls_weighting_details
; 
 w=1/[\s^2^(Fo^2^)+(0.0531P)^2^+6.4358P] 
 where P=(Fo^2^+2Fc^2^)/3 
;
_refine_ls_weighting_scheme calc
_refine_ls_wR_factor_gt 0.1179
_refine_ls_wR_factor_ref 0.1274
_reflns_Friedel_coverage 0.000
_reflns_number_gt 7959
_reflns_number_total 10128
_reflns_threshold_expression 'I > 2\s(I)'
_cod_data_source_file om500385h_si_002.cif
_cod_data_source_block wa1644
_cod_depositor_comments 'Adding full bibliography for 4083529--4083544.cif.'
_cod_original_formula_sum 'C50 H73 B2 F10 Mg O4.50 P2'
_cod_database_code 4083535
_shelx_space_group_comment
; 
The symmetry employed for this shelxl refinement is uniquely defined 
by the following loop, which should always be used as a source of 
symmetry information in preference to the above space-group names. 
They are only intended as comments. 
;
_shelx_estimated_absorpt_t_min 0.913
_shelx_estimated_absorpt_t_max 0.964
_shelxl_version_number 2013-3

loop_
_space_group_symop_operation_xyz
'x, y, z'
'-x+1/2, -y+1/2, z+1/2'
'-x, y, -z+1/2'
'x+1/2, -y+1/2, -z'
'-x, -y, -z'
'x-1/2, y-1/2, -z-1/2'
'x, -y, z-1/2'
'-x-1/2, y-1/2, z'

loop_
_atom_site_label
_atom_site_type_symbol
_atom_site_fract_x
_atom_site_fract_y
_atom_site_fract_z
_atom_site_U_iso_or_equiv
_atom_site_adp_type
_atom_site_occupancy
_atom_site_site_symmetry_order
_atom_site_calc_flag
_atom_site_refinement_flags_posn
_atom_site_refinement_flags_adp
_atom_site_refinement_flags_occupancy
Mg1 Mg 0.79384(3) 0.19091(5) 0.40856(3) 0.02387(18) Uani 1 1 d . . .
P1 P 0.85855(2) 0.10062(4) 0.51095(3) 0.02400(15) Uani 1 1 d . . .
P2 P 0.72100(2) 0.21363(4) 0.29258(3) 0.02632(15) Uani 1 1 d . . .
O1 O 0.84512(6) 0.14450(10) 0.45816(7) 0.0258(4) Uani 1 1 d . . .
O2 O 0.73870(6) 0.20875(10) 0.35370(7) 0.0278(4) Uani 1 1 d . . .
O3 O 0.80938(6) 0.30232(10) 0.43039(8) 0.0308(4) Uani 1 1 d . . .
B1 B 0.73422(10) 0.13821(17) 0.48288(13) 0.0269(6) Uani 1 1 d . . .
H1A H 0.7487(8) 0.1042(13) 0.4435(10) 0.015(6) Uiso 1 1 d . . .
H1B H 0.7496(9) 0.2027(14) 0.4807(10) 0.022(6) Uiso 1 1 d . . .
B2 B 0.84210(10) 0.15927(17) 0.31835(13) 0.0278(6) Uani 1 1 d . . .
H2A H 0.8141(11) 0.1139(16) 0.3433(12) 0.039(8) Uiso 1 1 d . . .
H2B H 0.8446(9) 0.2133(14) 0.3453(11) 0.019(6) Uiso 1 1 d . . .
C1 C 0.90682(10) 0.15889(16) 0.54897(12) 0.0344(6) Uani 1 1 d . . .
C2 C 0.93613(12) 0.1212(2) 0.59815(15) 0.0538(9) Uani 1 1 d . . .
H2C H 0.9118 0.1007 0.6258 0.081 Uiso 1 1 calc R U .
H2D H 0.9580 0.1581 0.6171 0.081 Uiso 1 1 calc R U .
H2E H 0.9573 0.0808 0.5828 0.081 Uiso 1 1 calc R U .
C3 C 0.87692(13) 0.22599(18) 0.57189(15) 0.0483(8) Uani 1 1 d . . .
H3A H 0.8583 0.2498 0.5404 0.072 Uiso 1 1 calc R U .
H3B H 0.9007 0.2620 0.5889 0.072 Uiso 1 1 calc R U .
H3C H 0.8526 0.2091 0.6010 0.072 Uiso 1 1 calc R U .
C4 C 0.94579(10) 0.18731(19) 0.50480(14) 0.0471(8) Uani 1 1 d . . .
H4A H 0.9279 0.2148 0.4746 0.071 Uiso 1 1 calc R U .
H4B H 0.9639 0.1448 0.4880 0.071 Uiso 1 1 calc R U .
H4C H 0.9704 0.2204 0.5237 0.071 Uiso 1 1 calc R U .
C5 C 0.88161(10) 0.00757(15) 0.48793(12) 0.0324(6) Uani 1 1 d . . .
C6 C 0.88852(13) -0.05034(17) 0.53544(14) 0.0476(8) Uani 1 1 d . . .
H6A H 0.8558 -0.0587 0.5547 0.071 Uiso 1 1 calc R U .
H6B H 0.9136 -0.0320 0.5632 0.071 Uiso 1 1 calc R U .
H6C H 0.9006 -0.0974 0.5189 0.071 Uiso 1 1 calc R U .
C7 C 0.84014(11) -0.02074(17) 0.44690(14) 0.0422(7) Uani 1 1 d . . .
H7A H 0.8075 -0.0241 0.4673 0.063 Uiso 1 1 calc R U .
H7B H 0.8497 -0.0702 0.4325 0.063 Uiso 1 1 calc R U .
H7C H 0.8368 0.0140 0.4148 0.063 Uiso 1 1 calc R U .
C8 C 0.93176(10) 0.01566(19) 0.45495(13) 0.0442(7) Uani 1 1 d . . .
H8A H 0.9588 0.0319 0.4811 0.066 Uiso 1 1 calc R U .
H8B H 0.9275 0.0528 0.4245 0.066 Uiso 1 1 calc R U .
H8C H 0.9411 -0.0325 0.4381 0.066 Uiso 1 1 calc R U .
C12 C 0.80438(9) 0.08383(14) 0.55758(11) 0.0280(5) Uani 1 1 d . . .
C11 C 0.75330(9) 0.10048(14) 0.54253(11) 0.0271(5) Uani 1 1 d . . .
C16 C 0.71679(10) 0.08202(16) 0.58381(12) 0.0340(6) Uani 1 1 d . . .
H16 H 0.6821 0.0935 0.5758 0.041 Uiso 1 1 calc R U .
C15 C 0.72775(11) 0.04848(18) 0.63509(13) 0.0421(7) Uani 1 1 d . . .
H15 H 0.7011 0.0369 0.6612 0.051 Uiso 1 1 calc R U .
C14 C 0.77791(11) 0.03161(18) 0.64860(13) 0.0424(7) Uani 1 1 d . . .
H14 H 0.7861 0.0078 0.6837 0.051 Uiso 1 1 calc R U .
C13 C 0.81550(10) 0.05003(17) 0.61024(12) 0.0363(6) Uani 1 1 d . . .
H13 H 0.8501 0.0396 0.6196 0.044 Uiso 1 1 calc R U .
C21 C 0.67269(9) 0.14177(15) 0.47568(11) 0.0290(6) Uani 1 1 d . . .
C22 C 0.64426(10) 0.07951(15) 0.46069(13) 0.0340(6) Uani 1 1 d . . .
C23 C 0.59264(10) 0.08015(17) 0.45008(14) 0.0414(7) Uani 1 1 d . . .
C24 C 0.56638(10) 0.14566(19) 0.45423(15) 0.0475(8) Uani 1 1 d . . .
C25 C 0.59215(10) 0.20914(17) 0.46986(16) 0.0458(8) Uani 1 1 d . . .
C26 C 0.64386(9) 0.20610(15) 0.48084(13) 0.0347(6) Uani 1 1 d . . .
F22 F 0.66834(6) 0.01322(9) 0.45512(8) 0.0470(4) Uani 1 1 d . . .
F23 F 0.56786(6) 0.01699(11) 0.43533(10) 0.0618(6) Uani 1 1 d . . .
F24 F 0.51601(6) 0.14798(12) 0.44339(11) 0.0741(7) Uani 1 1 d . . .
F25 F 0.56686(7) 0.27451(11) 0.47372(13) 0.0797(8) Uani 1 1 d . . .
F26 F 0.66618(6) 0.27115(9) 0.49632(8) 0.0460(4) Uani 1 1 d . . .
C31 C 0.85906(10) 0.33610(16) 0.42206(13) 0.0352(6) Uani 1 1 d . . .
H31A H 0.8854 0.2965 0.4219 0.042 Uiso 1 1 calc R U .
H31B H 0.8664 0.3700 0.4545 0.042 Uiso 1 1 calc R U .
C32 C 0.86225(12) 0.37937(18) 0.36716(14) 0.0464(7) Uani 1 1 d . . .
H32A H 0.8963 0.4016 0.3636 0.070 Uiso 1 1 calc R U .
H32B H 0.8364 0.4190 0.3672 0.070 Uiso 1 1 calc R U .
H32C H 0.8561 0.3457 0.3348 0.070 Uiso 1 1 calc R U .
C33 C 0.77114(10) 0.35339(15) 0.45234(12) 0.0334(6) Uani 1 1 d . . .
H33A H 0.7368 0.3333 0.4436 0.040 Uiso 1 1 calc R U .
H33B H 0.7746 0.4020 0.4326 0.040 Uiso 1 1 calc R U .
C34 C 0.77554(11) 0.36554(18) 0.51551(13) 0.0436(7) Uani 1 1 d . . .
H34A H 0.7479 0.3984 0.5284 0.065 Uiso 1 1 calc R U .
H34B H 0.8085 0.3887 0.5242 0.065 Uiso 1 1 calc R U .
H34C H 0.7730 0.3175 0.5353 0.065 Uiso 1 1 calc R U .
C41 C 0.68632(10) 0.30447(15) 0.28762(11) 0.0323(6) Uani 1 1 d . . .
C42 C 0.65301(10) 0.31205(17) 0.34138(13) 0.0398(7) Uani 1 1 d . . .
H42A H 0.6257 0.2747 0.3403 0.060 Uiso 1 1 calc R U .
H42B H 0.6380 0.3622 0.3427 0.060 Uiso 1 1 calc R U .
H42C H 0.6741 0.3041 0.3755 0.060 Uiso 1 1 calc R U .
C43 C 0.65158(11) 0.31689(18) 0.23565(13) 0.0416(7) Uani 1 1 d . . .
H43A H 0.6237 0.2803 0.2362 0.062 Uiso 1 1 calc R U .
H43B H 0.6715 0.3108 0.2005 0.062 Uiso 1 1 calc R U .
H43C H 0.6373 0.3674 0.2371 0.062 Uiso 1 1 calc R U .
C44 C 0.72776(11) 0.36495(17) 0.28956(14) 0.0425(7) Uani 1 1 d . . .
H44A H 0.7489 0.3616 0.2551 0.064 Uiso 1 1 calc R U .
H44B H 0.7492 0.3576 0.3235 0.064 Uiso 1 1 calc R U .
H44C H 0.7116 0.4143 0.2913 0.064 Uiso 1 1 calc R U .
C45 C 0.68140(10) 0.13067(16) 0.27592(12) 0.0343(6) Uani 1 1 d . . .
C46 C 0.66829(11) 0.12238(18) 0.21270(13) 0.0440(7) Uani 1 1 d . . .
H46A H 0.6998 0.1174 0.1905 0.066 Uiso 1 1 calc R U .
H46B H 0.6495 0.1666 0.1998 0.066 Uiso 1 1 calc R U .
H46C H 0.6471 0.0778 0.2072 0.066 Uiso 1 1 calc R U .
C47 C 0.63211(11) 0.1319(2) 0.31126(15) 0.0471(8) Uani 1 1 d . . .
H47A H 0.6406 0.1374 0.3519 0.071 Uiso 1 1 calc R U .
H47B H 0.6134 0.0851 0.3054 0.071 Uiso 1 1 calc R U .
H47C H 0.6108 0.1740 0.2991 0.071 Uiso 1 1 calc R U .
C48 C 0.71333(11) 0.06284(16) 0.29454(14) 0.0417(7) Uani 1 1 d . . .
H48A H 0.7237 0.0689 0.3345 0.063 Uiso 1 1 calc R U .
H48B H 0.7438 0.0591 0.2704 0.063 Uiso 1 1 calc R U .
H48C H 0.6929 0.0173 0.2906 0.063 Uiso 1 1 calc R U .
C52 C 0.77296(9) 0.21083(15) 0.24129(11) 0.0291(5) Uani 1 1 d . . .
C51 C 0.82173(9) 0.18074(14) 0.25496(11) 0.0274(5) Uani 1 1 d . . .
C56 C 0.85508(10) 0.17342(17) 0.20871(12) 0.0361(6) Uani 1 1 d . . .
H56 H 0.8877 0.1519 0.2156 0.043 Uiso 1 1 calc R U .
C55 C 0.84369(11) 0.19543(18) 0.15340(12) 0.0410(7) Uani 1 1 d . . .
H55 H 0.8680 0.1888 0.1237 0.049 Uiso 1 1 calc R U .
C54 C 0.79692(11) 0.22696(18) 0.14191(12) 0.0402(7) Uani 1 1 d . . .
H54 H 0.7889 0.2438 0.1045 0.048 Uiso 1 1 calc R U .
C53 C 0.76186(10) 0.23368(17) 0.18568(12) 0.0373(7) Uani 1 1 d . . .
H53 H 0.7293 0.2545 0.1777 0.045 Uiso 1 1 calc R U .
C61 C 0.89934(9) 0.12429(15) 0.31863(11) 0.0283(6) Uani 1 1 d . . .
C62 C 0.90861(9) 0.04975(16) 0.30623(12) 0.0322(6) Uani 1 1 d . . .
C63 C 0.95609(11) 0.01692(17) 0.30883(13) 0.0402(7) Uani 1 1 d . . .
C64 C 0.99757(10) 0.05934(19) 0.32365(12) 0.0404(7) Uani 1 1 d . . .
C65 C 0.99097(10) 0.13359(19) 0.33576(12) 0.0403(7) Uani 1 1 d . . .
C66 C 0.94275(9) 0.16426(16) 0.33282(12) 0.0326(6) Uani 1 1 d . . .
F62 F 0.86919(6) 0.00529(9) 0.29078(8) 0.0473(4) Uani 1 1 d . . .
F63 F 0.96182(7) -0.05606(11) 0.29771(9) 0.0613(5) Uani 1 1 d . . .
F64 F 1.04435(6) 0.02812(12) 0.32638(8) 0.0579(6) Uani 1 1 d . . .
F65 F 1.03126(6) 0.17520(13) 0.35134(9) 0.0613(5) Uani 1 1 d . . .
F66 F 0.93931(6) 0.23776(10) 0.34506(8) 0.0473(4) Uani 1 1 d . . .
O71 O 0.59027(10) 0.04935(16) 0.64744(12) 0.0690(7) Uani 1 1 d . . .
C71 C 0.5737(2) 0.1206(3) 0.6652(2) 0.0920(15) Uani 1 1 d . . .
H71A H 0.5361 0.1213 0.6686 0.110 Uiso 1 1 calc R U .
H71B H 0.5839 0.1586 0.6365 0.110 Uiso 1 1 calc R U .
C72 C 0.5971(3) 0.1383(3) 0.7209(2) 0.124(2) Uani 1 1 d . . .
H72A H 0.5857 0.1878 0.7335 0.186 Uiso 1 1 calc R U .
H72B H 0.6344 0.1382 0.7171 0.186 Uiso 1 1 calc R U .
H72C H 0.5868 0.1008 0.7491 0.186 Uiso 1 1 calc R U .
C73 C 0.56716(15) 0.0258(3) 0.59678(18) 0.0755(12) Uani 1 1 d . . .
H73A H 0.5731 0.0632 0.5663 0.091 Uiso 1 1 calc R U .
H73B H 0.5299 0.0209 0.6025 0.091 Uiso 1 1 calc R U .
C74 C 0.58913(17) -0.0476(3) 0.5794(2) 0.0883(15) Uani 1 1 d . . .
H74A H 0.5730 -0.0642 0.5438 0.132 Uiso 1 1 calc R U .
H74B H 0.5828 -0.0845 0.6095 0.132 Uiso 1 1 calc R U .
H74C H 0.6260 -0.0424 0.5735 0.132 Uiso 1 1 calc R U .
O81 O 1.0000 -0.3463(2) 0.2500 0.0693(10) Uani 1 2 d S T P
C81 C 1.0105(3) -0.2825(5) 0.2860(4) 0.076(2) Uani 0.5 1 d . . P
H81A H 1.0466 -0.2830 0.2987 0.092 Uiso 0.5 1 d R U P
H81B H 0.9882 -0.2830 0.3201 0.092 Uiso 0.5 1 d R U P
C82 C 1.0000 -0.2159(4) 0.2500 0.121(3) Uani 1 2 d S T P
H82A H 1.0065 -0.1706 0.2723 0.181 Uiso 0.5 1 d R U P
H82B H 1.0223 -0.2165 0.2164 0.181 Uiso 0.5 1 d R U P
H82C H 0.9642 -0.2165 0.2376 0.181 Uiso 0.5 1 d R U P
C83 C 1.0071(3) -0.4138(5) 0.2804(4) 0.073(2) Uani 0.5 1 d . . P
H83A H 0.9830 -0.4144 0.3130 0.087 Uiso 0.5 1 d R U P
H83B H 1.0421 -0.4144 0.2964 0.087 Uiso 0.5 1 d R U P
C84 C 1.0000 -0.4767(5) 0.2500 0.169(5) Uani 1 2 d S T P
H84A H 1.0055 -0.5204 0.2745 0.253 Uiso 0.5 1 d R U P
H84B H 0.9651 -0.4777 0.2348 0.253 Uiso 0.5 1 d R U P
H84C H 1.0244 -0.4777 0.2182 0.253 Uiso 0.5 1 d R U P

loop_
_atom_site_aniso_label
_atom_site_aniso_U_11
_atom_site_aniso_U_22
_atom_site_aniso_U_33
_atom_site_aniso_U_23
_atom_site_aniso_U_13
_atom_site_aniso_U_12
Mg1 0.0220(4) 0.0242(4) 0.0254(4) 0.0006(3) -0.0008(3) 0.0011(3)
P1 0.0221(3) 0.0257(3) 0.0243(3) 0.0007(3) -0.0019(2) 0.0002(2)
P2 0.0234(3) 0.0292(3) 0.0264(3) -0.0003(3) -0.0019(2) 0.0038(2)
O1 0.0223(8) 0.0276(9) 0.0276(9) 0.0045(8) -0.0007(7) -0.0007(7)
O2 0.0247(8) 0.0324(10) 0.0261(9) 0.0004(8) -0.0015(7) 0.0038(7)
O3 0.0287(8) 0.0234(9) 0.0402(11) -0.0030(8) 0.0046(7) -0.0009(7)
B1 0.0232(13) 0.0264(15) 0.0311(16) 0.0006(13) 0.0017(11) -0.0004(11)
B2 0.0226(13) 0.0308(16) 0.0301(16) 0.0007(13) 0.0026(11) 0.0018(11)
C1 0.0342(13) 0.0348(15) 0.0341(15) 0.0014(12) -0.0100(11) -0.0044(11)
C2 0.0523(18) 0.060(2) 0.050(2) 0.0104(17) -0.0278(15) -0.0112(16)
C3 0.0618(19) 0.0347(17) 0.048(2) -0.0086(15) -0.0080(15) -0.0069(14)
C4 0.0308(14) 0.053(2) 0.058(2) 0.0086(16) -0.0095(13) -0.0129(13)
C5 0.0365(13) 0.0299(14) 0.0308(15) 0.0012(12) -0.0003(11) 0.0045(11)
C6 0.071(2) 0.0300(16) 0.0421(18) 0.0039(14) -0.0011(15) 0.0126(14)
C7 0.0504(16) 0.0327(16) 0.0436(18) -0.0088(14) -0.0028(13) -0.0016(13)
C8 0.0392(15) 0.054(2) 0.0399(17) 0.0008(15) 0.0054(13) 0.0158(13)
C12 0.0300(12) 0.0266(14) 0.0275(14) 0.0002(11) 0.0019(10) -0.0022(10)
C11 0.0271(12) 0.0237(13) 0.0306(14) -0.0038(11) 0.0031(10) -0.0027(10)
C16 0.0310(13) 0.0362(15) 0.0346(16) 0.0000(12) 0.0050(11) -0.0025(11)
C15 0.0431(15) 0.0485(18) 0.0346(17) 0.0037(14) 0.0113(12) -0.0061(13)
C14 0.0487(16) 0.0488(19) 0.0296(15) 0.0092(14) 0.0038(12) -0.0011(14)
C13 0.0363(14) 0.0428(17) 0.0298(15) 0.0022(13) -0.0015(11) 0.0013(12)
C21 0.0262(12) 0.0294(14) 0.0313(14) -0.0006(11) 0.0024(10) 0.0002(10)
C22 0.0305(12) 0.0270(14) 0.0446(17) -0.0006(12) 0.0021(12) 0.0007(11)
C23 0.0289(13) 0.0381(17) 0.057(2) -0.0081(15) 0.0003(12) -0.0091(12)
C24 0.0204(12) 0.054(2) 0.068(2) -0.0074(17) -0.0003(13) 0.0012(12)
C25 0.0274(13) 0.0367(17) 0.073(2) -0.0078(16) 0.0034(13) 0.0083(12)
C26 0.0273(12) 0.0319(15) 0.0450(17) -0.0053(13) 0.0027(11) -0.0017(11)
F22 0.0362(8) 0.0265(9) 0.0783(13) -0.0075(9) -0.0027(8) 0.0010(6)
F23 0.0362(9) 0.0477(11) 0.1017(16) -0.0180(11) -0.0063(9) -0.0138(8)
F24 0.0214(8) 0.0728(14) 0.128(2) -0.0211(14) -0.0100(10) 0.0023(8)
F25 0.0320(9) 0.0494(12) 0.158(2) -0.0242(14) -0.0041(11) 0.0159(8)
F26 0.0326(8) 0.0312(9) 0.0743(13) -0.0141(9) 0.0009(8) 0.0002(6)
C31 0.0292(12) 0.0331(15) 0.0433(17) -0.0022(13) 0.0030(11) -0.0046(11)
C32 0.0492(17) 0.0394(18) 0.0507(19) 0.0019(15) 0.0108(14) -0.0065(13)
C33 0.0334(13) 0.0266(14) 0.0401(16) -0.0022(12) 0.0037(11) 0.0044(11)
C34 0.0443(15) 0.0432(18) 0.0432(18) -0.0058(14) 0.0070(13) 0.0033(13)
C41 0.0342(13) 0.0315(15) 0.0312(15) -0.0017(12) -0.0048(11) 0.0076(11)
C42 0.0391(14) 0.0423(17) 0.0380(16) -0.0075(14) -0.0034(12) 0.0137(12)
C43 0.0431(15) 0.0423(17) 0.0394(17) -0.0006(14) -0.0113(13) 0.0147(13)
C44 0.0454(15) 0.0332(16) 0.0490(19) -0.0020(14) -0.0063(14) 0.0028(12)
C45 0.0306(13) 0.0336(15) 0.0386(16) -0.0035(12) -0.0020(11) -0.0004(11)
C46 0.0455(16) 0.0438(18) 0.0426(18) -0.0098(14) -0.0089(13) -0.0007(13)
C47 0.0333(15) 0.054(2) 0.054(2) -0.0028(16) 0.0020(13) -0.0061(13)
C48 0.0408(15) 0.0318(16) 0.0525(19) 0.0000(14) -0.0045(13) -0.0025(12)
C52 0.0300(12) 0.0294(14) 0.0279(14) -0.0004(11) -0.0006(10) 0.0019(10)
C51 0.0262(11) 0.0271(13) 0.0289(14) 0.0005(11) 0.0005(10) -0.0002(10)
C56 0.0309(13) 0.0468(17) 0.0307(15) 0.0002(13) 0.0028(11) 0.0035(12)
C55 0.0387(15) 0.055(2) 0.0291(15) 0.0005(14) 0.0069(12) 0.0012(13)
C54 0.0433(15) 0.0511(19) 0.0262(15) 0.0038(13) -0.0021(12) 0.0015(13)
C53 0.0349(14) 0.0455(18) 0.0315(15) 0.0014(13) -0.0025(11) 0.0061(12)
C61 0.0260(12) 0.0347(15) 0.0243(13) 0.0026(11) 0.0033(10) 0.0018(10)
C62 0.0312(13) 0.0332(15) 0.0322(15) -0.0005(12) 0.0051(10) 0.0006(11)
C63 0.0478(16) 0.0383(17) 0.0345(16) 0.0042(13) 0.0106(12) 0.0159(13)
C64 0.0277(13) 0.061(2) 0.0322(16) 0.0098(15) 0.0074(11) 0.0175(13)
C65 0.0242(13) 0.062(2) 0.0343(16) 0.0024(15) 0.0014(11) -0.0018(13)
C66 0.0289(12) 0.0340(16) 0.0349(15) -0.0007(12) 0.0034(11) 0.0001(11)
F62 0.0439(9) 0.0351(9) 0.0629(12) -0.0101(9) 0.0051(8) -0.0041(7)
F63 0.0683(12) 0.0402(11) 0.0755(14) 0.0030(10) 0.0205(10) 0.0247(9)
F64 0.0351(9) 0.0871(15) 0.0516(11) 0.0154(10) 0.0072(8) 0.0311(9)
F65 0.0253(8) 0.0881(15) 0.0705(13) -0.0095(12) -0.0012(8) -0.0061(9)
F66 0.0338(8) 0.0402(10) 0.0680(12) -0.0102(9) 0.0047(8) -0.0059(7)
O71 0.0746(17) 0.0703(19) 0.0622(17) -0.0100(14) 0.0015(13) -0.0139(14)
C71 0.124(4) 0.079(3) 0.074(3) -0.005(3) 0.011(3) -0.009(3)
C72 0.198(7) 0.098(4) 0.076(4) -0.019(3) -0.003(4) -0.056(4)
C73 0.064(2) 0.106(4) 0.056(2) -0.006(2) -0.0005(19) -0.009(2)
C74 0.072(3) 0.101(4) 0.091(3) -0.032(3) 0.009(2) -0.017(2)
O81 0.071(2) 0.058(2) 0.078(3) 0.000 -0.0092(19) 0.000
C81 0.056(4) 0.070(5) 0.103(7) -0.016(5) 0.014(4) -0.020(4)
C82 0.102(5) 0.060(5) 0.200(10) 0.000 0.013(6) 0.000
C83 0.054(4) 0.066(5) 0.099(7) 0.016(5) -0.015(4) -0.001(4)
C84 0.132(8) 0.063(5) 0.311(17) 0.000 -0.034(9) 0.000

loop_
_atom_type_symbol
_atom_type_description
_atom_type_scat_dispersion_real
_atom_type_scat_dispersion_imag
_atom_type_scat_source
C C 0.0033 0.0016 'International Tables Vol C Tables 4.2.6.8 and 6.1.1.4'
H H 0.0000 0.0000 'International Tables Vol C Tables 4.2.6.8 and 6.1.1.4'
B B 0.0013 0.0007 'International Tables Vol C Tables 4.2.6.8 and 6.1.1.4'
F F 0.0171 0.0103 'International Tables Vol C Tables 4.2.6.8 and 6.1.1.4'
Mg Mg 0.0486 0.0363 'International Tables Vol C Tables 4.2.6.8 and 6.1.1.4'
O O 0.0106 0.0060 'International Tables Vol C Tables 4.2.6.8 and 6.1.1.4'
P P 0.1023 0.0942 'International Tables Vol C Tables 4.2.6.8 and 6.1.1.4'

loop_
_geom_angle_atom_site_label_1
_geom_angle_atom_site_label_2
_geom_angle_atom_site_label_3
_geom_angle
_geom_angle_site_symmetry_1
_geom_angle_site_symmetry_3
O2 Mg1 O1 164.28(9) . .
O2 Mg1 O3 98.47(8) . .
O1 Mg1 O3 97.25(8) . .
O2 Mg1 B1 93.24(8) . .
O1 Mg1 B1 81.79(8) . .
O3 Mg1 B1 107.95(9) . .
O2 Mg1 B2 81.84(8) . .
O1 Mg1 B2 93.24(9) . .
O3 Mg1 B2 108.65(9) . .
B1 Mg1 B2 143.40(10) . .
O2 Mg1 H1A 87.8(6) . .
O1 Mg1 H1A 80.9(6) . .
O3 Mg1 H1A 135.4(6) . .
B1 Mg1 H1A 27.5(6) . .
B2 Mg1 H1A 116.0(6) . .
O2 Mg1 H1B 96.1(7) . .
O1 Mg1 H1B 86.8(7) . .
O3 Mg1 H1B 79.1(7) . .
B1 Mg1 H1B 28.9(7) . .
B2 Mg1 H1B 172.1(7) . .
H1A Mg1 H1B 56.3(9) . .
O2 Mg1 H2A 79.6(8) . .
O1 Mg1 H2A 88.8(8) . .
O3 Mg1 H2A 138.0(8) . .
B1 Mg1 H2A 114.0(8) . .
B2 Mg1 H2A 29.4(8) . .
H1A Mg1 H2A 86.6(10) . .
H1B Mg1 H2A 142.8(11) . .
O2 Mg1 H2B 88.4(7) . .
O1 Mg1 H2B 93.8(7) . .
O3 Mg1 H2B 82.1(7) . .
B1 Mg1 H2B 169.4(7) . .
B2 Mg1 H2B 26.7(7) . .
H1A Mg1 H2B 142.4(10) . .
H1B Mg1 H2B 161.2(10) . .
H2A Mg1 H2B 56.0(10) . .
O1 P1 C12 113.39(10) . .
O1 P1 C5 107.90(11) . .
C12 P1 C5 106.29(12) . .
O1 P1 C1 104.92(11) . .
C12 P1 C1 109.63(12) . .
C5 P1 C1 114.90(12) . .
O2 P2 C52 113.30(10) . .
O2 P2 C45 108.99(12) . .
C52 P2 C45 104.97(12) . .
O2 P2 C41 105.03(11) . .
C52 P2 C41 110.34(12) . .
C45 P2 C41 114.41(12) . .
P1 O1 Mg1 150.13(10) . .
P2 O2 Mg1 149.19(11) . .
C31 O3 C33 113.9(2) . .
C31 O3 Mg1 122.59(15) . .
C33 O3 Mg1 123.48(15) . .
C21 B1 C11 114.2(2) . .
C21 B1 Mg1 121.95(18) . .
C11 B1 Mg1 123.80(16) . .
C21 B1 H1A 105.2(11) . .
C11 B1 H1A 111.0(11) . .
Mg1 B1 H1A 56.7(11) . .
C21 B1 H1B 106.6(11) . .
C11 B1 H1B 109.0(12) . .
Mg1 B1 H1B 54.1(11) . .
H1A B1 H1B 110.6(16) . .
C51 B2 C61 113.5(2) . .
C51 B2 Mg1 123.12(16) . .
C61 B2 Mg1 123.04(18) . .
C51 B2 H2A 113.0(13) . .
C61 B2 H2A 106.9(13) . .
Mg1 B2 H2A 57.2(13) . .
C51 B2 H2B 108.5(12) . .
C61 B2 H2B 105.6(11) . .
Mg1 B2 H2B 52.0(12) . .
H2A B2 H2B 109.0(18) . .
C3 C1 C4 108.3(3) . .
C3 C1 C2 109.7(3) . .
C4 C1 C2 108.4(2) . .
C3 C1 P1 105.05(18) . .
C4 C1 P1 108.3(2) . .
C2 C1 P1 116.7(2) . .
C1 C2 H2C 109.5 . .
C1 C2 H2D 109.5 . .
H2C C2 H2D 109.5 . .
C1 C2 H2E 109.5 . .
H2C C2 H2E 109.5 . .
H2D C2 H2E 109.5 . .
C1 C3 H3A 109.5 . .
C1 C3 H3B 109.5 . .
H3A C3 H3B 109.5 . .
C1 C3 H3C 109.5 . .
H3A C3 H3C 109.5 . .
H3B C3 H3C 109.5 . .
C1 C4 H4A 109.5 . .
C1 C4 H4B 109.5 . .
H4A C4 H4B 109.5 . .
C1 C4 H4C 109.5 . .
H4A C4 H4C 109.5 . .
H4B C4 H4C 109.5 . .
C8 C5 C6 109.2(2) . .
C8 C5 C7 108.9(2) . .
C6 C5 C7 108.3(2) . .
C8 C5 P1 109.9(2) . .
C6 C5 P1 115.9(2) . .
C7 C5 P1 104.37(18) . .
C5 C6 H6A 109.5 . .
C5 C6 H6B 109.5 . .
H6A C6 H6B 109.5 . .
C5 C6 H6C 109.5 . .
H6A C6 H6C 109.5 . .
H6B C6 H6C 109.5 . .
C5 C7 H7A 109.5 . .
C5 C7 H7B 109.5 . .
H7A C7 H7B 109.5 . .
C5 C7 H7C 109.5 . .
H7A C7 H7C 109.5 . .
H7B C7 H7C 109.5 . .
C5 C8 H8A 109.5 . .
C5 C8 H8B 109.5 . .
H8A C8 H8B 109.5 . .
C5 C8 H8C 109.5 . .
H8A C8 H8C 109.5 . .
H8B C8 H8C 109.5 . .
C13 C12 C11 120.4(2) . .
C13 C12 P1 115.91(19) . .
C11 C12 P1 123.68(19) . .
C16 C11 C12 115.1(2) . .
C16 C11 B1 118.7(2) . .
C12 C11 B1 126.2(2) . .
C15 C16 C11 124.3(3) . .
C15 C16 H16 117.8 . .
C11 C16 H16 117.8 . .
C16 C15 C14 119.6(3) . .
C16 C15 H15 120.2 . .
C14 C15 H15 120.2 . .
C13 C14 C15 118.6(3) . .
C13 C14 H14 120.7 . .
C15 C14 H14 120.7 . .
C14 C13 C12 121.9(3) . .
C14 C13 H13 119.0 . .
C12 C13 H13 119.0 . .
C26 C21 C22 113.5(2) . .
C26 C21 B1 124.5(2) . .
C22 C21 B1 121.9(2) . .
F22 C22 C23 116.7(2) . .
F22 C22 C21 118.7(2) . .
C23 C22 C21 124.6(3) . .
F23 C23 C24 119.8(2) . .
F23 C23 C22 120.8(3) . .
C24 C23 C22 119.4(3) . .
F24 C24 C23 120.6(3) . .
F24 C24 C25 120.5(3) . .
C23 C24 C25 119.0(2) . .
F25 C25 C24 119.7(2) . .
F25 C25 C26 120.3(3) . .
C24 C25 C26 120.0(3) . .
F26 C26 C25 116.1(2) . .
F26 C26 C21 120.3(2) . .
C25 C26 C21 123.6(3) . .
O3 C31 C32 112.4(2) . .
O3 C31 H31A 109.1 . .
C32 C31 H31A 109.1 . .
O3 C31 H31B 109.1 . .
C32 C31 H31B 109.1 . .
H31A C31 H31B 107.9 . .
C31 C32 H32A 109.5 . .
C31 C32 H32B 109.5 . .
H32A C32 H32B 109.5 . .
C31 C32 H32C 109.5 . .
H32A C32 H32C 109.5 . .
H32B C32 H32C 109.5 . .
O3 C33 C34 112.8(2) . .
O3 C33 H33A 109.0 . .
C34 C33 H33A 109.0 . .
O3 C33 H33B 109.0 . .
C34 C33 H33B 109.0 . .
H33A C33 H33B 107.8 . .
C33 C34 H34A 109.5 . .
C33 C34 H34B 109.5 . .
H34A C34 H34B 109.5 . .
C33 C34 H34C 109.5 . .
H34A C34 H34C 109.5 . .
H34B C34 H34C 109.5 . .
C44 C41 C43 109.9(2) . .
C44 C41 C42 108.4(2) . .
C43 C41 C42 107.4(2) . .
C44 C41 P2 105.63(18) . .
C43 C41 P2 117.65(19) . .
C42 C41 P2 107.59(19) . .
C41 C42 H42A 109.5 . .
C41 C42 H42B 109.5 . .
H42A C42 H42B 109.5 . .
C41 C42 H42C 109.5 . .
H42A C42 H42C 109.5 . .
H42B C42 H42C 109.5 . .
C41 C43 H43A 109.5 . .
C41 C43 H43B 109.5 . .
H43A C43 H43B 109.5 . .
C41 C43 H43C 109.5 . .
H43A C43 H43C 109.5 . .
H43B C43 H43C 109.5 . .
C41 C44 H44A 109.5 . .
C41 C44 H44B 109.5 . .
H44A C44 H44B 109.5 . .
C41 C44 H44C 109.5 . .
H44A C44 H44C 109.5 . .
H44B C44 H44C 109.5 . .
C46 C45 C47 109.5(2) . .
C46 C45 C48 108.7(2) . .
C47 C45 C48 108.4(2) . .
C46 C45 P2 114.1(2) . .
C47 C45 P2 110.3(2) . .
C48 C45 P2 105.64(18) . .
C45 C46 H46A 109.5 . .
C45 C46 H46B 109.5 . .
H46A C46 H46B 109.5 . .
C45 C46 H46C 109.5 . .
H46A C46 H46C 109.5 . .
H46B C46 H46C 109.5 . .
C45 C47 H47A 109.5 . .
C45 C47 H47B 109.5 . .
H47A C47 H47B 109.5 . .
C45 C47 H47C 109.5 . .
H47A C47 H47C 109.5 . .
H47B C47 H47C 109.5 . .
C45 C48 H48A 109.5 . .
C45 C48 H48B 109.5 . .
H48A C48 H48B 109.5 . .
C45 C48 H48C 109.5 . .
H48A C48 H48C 109.5 . .
H48B C48 H48C 109.5 . .
C53 C52 C51 120.5(2) . .
C53 C52 P2 116.91(19) . .
C51 C52 P2 122.34(19) . .
C56 C51 C52 115.0(2) . .
C56 C51 B2 118.7(2) . .
C52 C51 B2 126.2(2) . .
C55 C56 C51 124.2(2) . .
C55 C56 H56 117.9 . .
C51 C56 H56 117.9 . .
C54 C55 C56 119.4(3) . .
C54 C55 H55 120.3 . .
C56 C55 H55 120.3 . .
C55 C54 C53 118.9(3) . .
C55 C54 H54 120.5 . .
C53 C54 H54 120.5 . .
C54 C53 C52 121.9(2) . .
C54 C53 H53 119.1 . .
C52 C53 H53 119.1 . .
C66 C61 C62 113.8(2) . .
C66 C61 B2 124.0(2) . .
C62 C61 B2 122.1(2) . .
F62 C62 C63 116.7(3) . .
F62 C62 C61 119.2(2) . .
C63 C62 C61 124.0(3) . .
F63 C63 C64 120.1(3) . .
F63 C63 C62 120.6(3) . .
C64 C63 C62 119.4(3) . .
F64 C64 C63 120.2(3) . .
F64 C64 C65 120.5(3) . .
C63 C64 C65 119.4(2) . .
F65 C65 C64 119.7(3) . .
F65 C65 C66 120.8(3) . .
C64 C65 C66 119.5(3) . .
F66 C66 C65 116.0(2) . .
F66 C66 C61 120.0(2) . .
C65 C66 C61 123.9(3) . .
C73 O71 C71 112.9(4) . .
O71 C71 C72 109.1(5) . .
O71 C71 H71A 109.9 . .
C72 C71 H71A 109.9 . .
O71 C71 H71B 109.9 . .
C72 C71 H71B 109.9 . .
H71A C71 H71B 108.3 . .
C71 C72 H72A 109.5 . .
C71 C72 H72B 109.5 . .
H72A C72 H72B 109.5 . .
C71 C72 H72C 109.5 . .
H72A C72 H72C 109.5 . .
H72B C72 H72C 109.5 . .
O71 C73 C74 109.3(4) . .
O71 C73 H73A 109.8 . .
C74 C73 H73A 109.8 . .
O71 C73 H73B 109.8 . .
C74 C73 H73B 109.8 . .
H73A C73 H73B 108.3 . .
C73 C74 H74A 109.5 . .
C73 C74 H74B 109.5 . .
H74A C74 H74B 109.5 . .
C73 C74 H74C 109.5 . .
H74A C74 H74C 109.5 . .
H74B C74 H74C 109.5 . .
C83 O81 C83 62.6(8) 3_755 .
C83 O81 C81 173.2(6) 3_755 .
C83 O81 C81 110.9(6) . .
C83 O81 C81 110.9(6) 3_755 3_755
C83 O81 C81 173.2(6) . 3_755
C81 O81 C81 75.6(8) . 3_755
O81 C81 C82 105.6(7) . .
O81 C81 C81 52.2(4) . 3_755
C82 C81 C81 53.4(4) . 3_755
O81 C81 H81A 110.6 . .
C82 C81 H81A 110.7 . .
C81 C81 H81A 125.7 3_755 .
O81 C81 H81B 110.5 . .
C82 C81 H81B 110.6 . .
C81 C81 H81B 125.5 3_755 .
H81A C81 H81B 108.7 . .
C81 C82 C81 73.1(8) 3_755 .
C81 C82 H82A 177.5 3_755 .
C81 C82 H82A 109.3 . .
C81 C82 H82B 69.3 3_755 .
C81 C82 H82B 109.5 . .
H82A C82 H82B 109.5 . .
C81 C82 H82C 69.3 3_755 .
C81 C82 H82C 109.6 . .
H82A C82 H82C 109.5 . .
H82B C82 H82C 109.5 . .
C84 C83 O81 115.5(7) . .
C84 C83 C83 56.8(4) . 3_755
O81 C83 C83 58.7(4) . 3_755
C84 C83 H83A 108.1 . .
O81 C83 H83A 108.2 . .
C83 C83 H83A 125.7 3_755 .
C84 C83 H83B 108.6 . .
O81 C83 H83B 108.7 . .
C83 C83 H83B 126.8 3_755 .
H83A C83 H83B 107.5 . .
C83 C84 C83 66.3(8) . 3_755
C83 C84 H84A 109.8 . .
C83 C84 H84A 176.1 3_755 .
C83 C84 H84B 109.6 . .
C83 C84 H84B 72.3 3_755 .
H84A C84 H84B 109.5 . .
C83 C84 H84C 109.1 . .
C83 C84 H84C 72.8 3_755 .
H84A C84 H84C 109.5 . .
H84B C84 H84C 109.5 . .

loop_
_geom_bond_atom_site_label_1
_geom_bond_atom_site_label_2
_geom_bond_distance
_geom_bond_site_symmetry_2
Mg1 O2 1.9576(18) .
Mg1 O1 1.9596(18) .
Mg1 O3 2.0993(19) .
Mg1 B1 2.520(3) .
Mg1 B2 2.524(3) .
Mg1 H1A 2.12(2) .
Mg1 H1B 2.06(2) .
Mg1 H2A 2.12(3) .
Mg1 H2B 2.03(2) .
P1 O1 1.5052(18) .
P1 C12 1.814(2) .
P1 C5 1.853(3) .
P1 C1 1.865(3) .
P2 O2 1.5054(18) .
P2 C52 1.815(3) .
P2 C45 1.853(3) .
P2 C41 1.867(3) .
O3 C31 1.448(3) .
O3 C33 1.450(3) .
B1 C21 1.621(3) .
B1 C11 1.629(4) .
B1 H1A 1.17(2) .
B1 H1B 1.23(3) .
B2 C51 1.622(4) .
B2 C61 1.625(3) .
B2 H2A 1.24(3) .
B2 H2B 1.16(2) .
C1 C3 1.531(4) .
C1 C4 1.539(4) .
C1 C2 1.539(4) .
C2 H2C 0.9800 .
C2 H2D 0.9800 .
C2 H2E 0.9800 .
C3 H3A 0.9800 .
C3 H3B 0.9800 .
C3 H3C 0.9800 .
C4 H4A 0.9800 .
C4 H4B 0.9800 .
C4 H4C 0.9800 .
C5 C8 1.530(4) .
C5 C6 1.531(4) .
C5 C7 1.535(4) .
C6 H6A 0.9800 .
C6 H6B 0.9800 .
C6 H6C 0.9800 .
C7 H7A 0.9800 .
C7 H7B 0.9800 .
C7 H7C 0.9800 .
C8 H8A 0.9800 .
C8 H8B 0.9800 .
C8 H8C 0.9800 .
C12 C13 1.403(4) .
C12 C11 1.415(3) .
C11 C16 1.399(4) .
C16 C15 1.372(4) .
C16 H16 0.9500 .
C15 C14 1.384(4) .
C15 H15 0.9500 .
C14 C13 1.372(4) .
C14 H14 0.9500 .
C13 H13 0.9500 .
C21 C26 1.383(4) .
C21 C22 1.386(4) .
C22 F22 1.351(3) .
C22 C23 1.374(4) .
C23 F23 1.349(3) .
C23 C24 1.363(4) .
C24 F24 1.344(3) .
C24 C25 1.372(4) .
C25 F25 1.348(3) .
C25 C26 1.379(4) .
C26 F26 1.353(3) .
C31 C32 1.502(4) .
C31 H31A 0.9900 .
C31 H31B 0.9900 .
C32 H32A 0.9800 .
C32 H32B 0.9800 .
C32 H32C 0.9800 .
C33 C34 1.498(4) .
C33 H33A 0.9900 .
C33 H33B 0.9900 .
C34 H34A 0.9800 .
C34 H34B 0.9800 .
C34 H34C 0.9800 .
C41 C44 1.534(4) .
C41 C43 1.534(4) .
C41 C42 1.536(4) .
C42 H42A 0.9800 .
C42 H42B 0.9800 .
C42 H42C 0.9800 .
C43 H43A 0.9800 .
C43 H43B 0.9800 .
C43 H43C 0.9800 .
C44 H44A 0.9800 .
C44 H44B 0.9800 .
C44 H44C 0.9800 .
C45 C46 1.525(4) .
C45 C47 1.533(4) .
C45 C48 1.538(4) .
C46 H46A 0.9800 .
C46 H46B 0.9800 .
C46 H46C 0.9800 .
C47 H47A 0.9800 .
C47 H47B 0.9800 .
C47 H47C 0.9800 .
C48 H48A 0.9800 .
C48 H48B 0.9800 .
C48 H48C 0.9800 .
C52 C53 1.394(4) .
C52 C51 1.423(3) .
C51 C56 1.396(4) .
C56 C55 1.385(4) .
C56 H56 0.9500 .
C55 C54 1.375(4) .
C55 H55 0.9500 .
C54 C53 1.380(4) .
C54 H54 0.9500 .
C53 H53 0.9500 .
C61 C66 1.384(4) .
C61 C62 1.388(4) .
C62 F62 1.353(3) .
C62 C63 1.377(4) .
C63 F63 1.341(4) .
C63 C64 1.370(4) .
C64 F64 1.348(3) .
C64 C65 1.370(5) .
C65 F65 1.342(3) .
C65 C66 1.379(4) .
C66 F66 1.350(3) .
O71 C73 1.396(5) .
O71 C71 1.410(6) .
C71 C72 1.474(7) .
C71 H71A 0.9900 .
C71 H71B 0.9900 .
C72 H72A 0.9800 .
C72 H72B 0.9800 .
C72 H72C 0.9800 .
C73 C74 1.492(6) .
C73 H73A 0.9900 .
C73 H73B 0.9900 .
C74 H74A 0.9800 .
C74 H74B 0.9800 .
C74 H74C 0.9800 .
O81 C83 1.416(8) 3_755
O81 C83 1.416(8) .
O81 C81 1.445(9) .
O81 C81 1.445(9) 3_755
C81 C82 1.487(10) .
C81 C81 1.77(2) 3_755
C81 H81A 0.9901 .
C81 H81B 0.9901 .
C82 C81 1.487(10) 3_755
C82 H82A 0.9801 .
C82 H82B 0.9799 .
C82 H82C 0.9801 .
C83 C84 1.345(10) .
C83 C83 1.472(18) 3_755
C83 H83A 0.9899 .
C83 H83B 0.9901 .
C84 C83 1.345(10) 3_755
C84 H84A 0.9801 .
C84 H84B 0.9800 .
C84 H84C 0.9800 .

loop_
_geom_torsion_atom_site_label_1
_geom_torsion_atom_site_label_2
_geom_torsion_atom_site_label_3
_geom_torsion_atom_site_label_4
_geom_torsion
_geom_torsion_site_symmetry_1
_geom_torsion_site_symmetry_4
C12 P1 O1 Mg1 -6.9(3) . .
C5 P1 O1 Mg1 110.5(2) . .
C1 P1 O1 Mg1 -126.5(2) . .
C52 P2 O2 Mg1 -9.7(3) . .
C45 P2 O2 Mg1 106.8(2) . .
C41 P2 O2 Mg1 -130.2(2) . .
O1 P1 C1 C3 70.7(2) . .
C12 P1 C1 C3 -51.4(2) . .
C5 P1 C1 C3 -171.01(19) . .
O1 P1 C1 C4 -44.9(2) . .
C12 P1 C1 C4 -167.02(19) . .
C5 P1 C1 C4 73.4(2) . .
O1 P1 C1 C2 -167.6(2) . .
C12 P1 C1 C2 70.3(3) . .
C5 P1 C1 C2 -49.3(3) . .
O1 P1 C5 C8 65.8(2) . .
C12 P1 C5 C8 -172.31(19) . .
C1 P1 C5 C8 -50.9(2) . .
O1 P1 C5 C6 -169.8(2) . .
C12 P1 C5 C6 -47.9(2) . .
C1 P1 C5 C6 73.5(2) . .
O1 P1 C5 C7 -50.9(2) . .
C12 P1 C5 C7 71.1(2) . .
C1 P1 C5 C7 -167.49(18) . .
O1 P1 C12 C13 -173.6(2) . .
C5 P1 C12 C13 68.0(2) . .
C1 P1 C12 C13 -56.7(2) . .
O1 P1 C12 C11 8.6(3) . .
C5 P1 C12 C11 -109.7(2) . .
C1 P1 C12 C11 125.5(2) . .
C13 C12 C11 C16 1.1(4) . .
P1 C12 C11 C16 178.7(2) . .
C13 C12 C11 B1 -178.9(3) . .
P1 C12 C11 B1 -1.3(4) . .
C21 B1 C11 C16 -6.4(3) . .
Mg1 B1 C11 C16 171.72(19) . .
C21 B1 C11 C12 173.6(2) . .
Mg1 B1 C11 C12 -8.3(4) . .
C12 C11 C16 C15 -1.6(4) . .
B1 C11 C16 C15 178.4(3) . .
C11 C16 C15 C14 0.7(5) . .
C16 C15 C14 C13 0.9(5) . .
C15 C14 C13 C12 -1.4(5) . .
C11 C12 C13 C14 0.4(4) . .
P1 C12 C13 C14 -177.5(2) . .
C11 B1 C21 C26 105.9(3) . .
Mg1 B1 C21 C26 -72.2(3) . .
C11 B1 C21 C22 -77.4(3) . .
Mg1 B1 C21 C22 104.5(3) . .
C26 C21 C22 F22 -179.2(2) . .
B1 C21 C22 F22 3.8(4) . .
C26 C21 C22 C23 1.8(4) . .
B1 C21 C22 C23 -175.3(3) . .
F22 C22 C23 F23 0.5(4) . .
C21 C22 C23 F23 179.6(3) . .
F22 C22 C23 C24 -179.1(3) . .
C21 C22 C23 C24 0.0(5) . .
F23 C23 C24 F24 -0.4(5) . .
C22 C23 C24 F24 179.2(3) . .
F23 C23 C24 C25 179.3(3) . .
C22 C23 C24 C25 -1.1(5) . .
F24 C24 C25 F25 -0.8(5) . .
C23 C24 C25 F25 179.5(3) . .
F24 C24 C25 C26 -179.9(3) . .
C23 C24 C25 C26 0.3(5) . .
F25 C25 C26 F26 1.2(5) . .
C24 C25 C26 F26 -179.6(3) . .
F25 C25 C26 C21 -177.5(3) . .
C24 C25 C26 C21 1.7(5) . .
C22 C21 C26 F26 178.8(3) . .
B1 C21 C26 F26 -4.3(4) . .
C22 C21 C26 C25 -2.6(4) . .
B1 C21 C26 C25 174.4(3) . .
C33 O3 C31 C32 -80.6(3) . .
Mg1 O3 C31 C32 96.5(2) . .
C31 O3 C33 C34 -79.5(3) . .
Mg1 O3 C33 C34 103.5(2) . .
O2 P2 C41 C44 72.8(2) . .
C52 P2 C41 C44 -49.6(2) . .
C45 P2 C41 C44 -167.72(19) . .
O2 P2 C41 C43 -164.1(2) . .
C52 P2 C41 C43 73.4(2) . .
C45 P2 C41 C43 -44.6(3) . .
O2 P2 C41 C42 -42.8(2) . .
C52 P2 C41 C42 -165.21(18) . .
C45 P2 C41 C42 76.7(2) . .
O2 P2 C45 C46 -170.53(19) . .
C52 P2 C45 C46 -48.9(2) . .
C41 P2 C45 C46 72.2(2) . .
O2 P2 C45 C47 65.7(2) . .
C52 P2 C45 C47 -172.6(2) . .
C41 P2 C45 C47 -51.5(2) . .
O2 P2 C45 C48 -51.3(2) . .
C52 P2 C45 C48 70.4(2) . .
C41 P2 C45 C48 -168.48(19) . .
O2 P2 C52 C53 -164.2(2) . .
C45 P2 C52 C53 77.0(2) . .
C41 P2 C52 C53 -46.8(3) . .
O2 P2 C52 C51 21.2(3) . .
C45 P2 C52 C51 -97.6(2) . .
C41 P2 C52 C51 138.7(2) . .
C53 C52 C51 C56 -2.8(4) . .
P2 C52 C51 C56 171.6(2) . .
C53 C52 C51 B2 173.7(3) . .
P2 C52 C51 B2 -11.9(4) . .
C61 B2 C51 C56 -4.9(4) . .
Mg1 B2 C51 C56 168.3(2) . .
C61 B2 C51 C52 178.7(2) . .
Mg1 B2 C51 C52 -8.1(4) . .
C52 C51 C56 C55 2.1(4) . .
B2 C51 C56 C55 -174.7(3) . .
C51 C56 C55 C54 0.2(5) . .
C56 C55 C54 C53 -2.0(5) . .
C55 C54 C53 C52 1.3(5) . .
C51 C52 C53 C54 1.2(4) . .
P2 C52 C53 C54 -173.5(2) . .
C51 B2 C61 C66 100.9(3) . .
Mg1 B2 C61 C66 -72.4(3) . .
C51 B2 C61 C62 -81.3(3) . .
Mg1 B2 C61 C62 105.4(3) . .
C66 C61 C62 F62 -178.9(2) . .
B2 C61 C62 F62 3.2(4) . .
C66 C61 C62 C63 1.5(4) . .
B2 C61 C62 C63 -176.5(3) . .
F62 C62 C63 F63 -1.5(4) . .
C61 C62 C63 F63 178.2(3) . .
F62 C62 C63 C64 179.3(2) . .
C61 C62 C63 C64 -1.0(4) . .
F63 C63 C64 F64 0.9(4) . .
C62 C63 C64 F64 -180.0(3) . .
F63 C63 C64 C65 -179.0(3) . .
C62 C63 C64 C65 0.2(4) . .
F64 C64 C65 F65 -1.1(4) . .
C63 C64 C65 F65 178.8(3) . .
F64 C64 C65 C66 -179.9(2) . .
C63 C64 C65 C66 0.0(4) . .
F65 C65 C66 F66 1.5(4) . .
C64 C65 C66 F66 -179.7(3) . .
F65 C65 C66 C61 -178.2(3) . .
C64 C65 C66 C61 0.6(4) . .
C62 C61 C66 F66 179.0(2) . .
B2 C61 C66 F66 -3.0(4) . .
C62 C61 C66 C65 -1.3(4) . .
B2 C61 C66 C65 176.7(3) . .
C73 O71 C71 C72 175.8(4) . .
C71 O71 C73 C74 176.6(4) . .
C83 O81 C81 C82 -178.0(5) . .
C81 O81 C81 C82 0.000(1) 3_755 .
C83 O81 C81 C81 -178.0(5) . 3_755
O81 C81 C82 C81 0.000(1) . 3_755
C83 O81 C83 C84 0.000(1) 3_755 .
C81 O81 C83 C84 -177.7(5) . .
C81 O81 C83 C83 -177.7(5) . 3_755
O81 C83 C84 C83 0.000(1) . 3_755
